data_7127987
loop_
_publ_author_name
'Xu, Ronghua'
'Gao, Zhenhua'
'Yu, Yiteng'
'Tang, Yehua'
'Tian, Duanshuai'
'Chen, Tian'
'Chen, Yibing'
'Xu, Guangqing'
'Shi, Enxue'
'Tang, Wenjun'

_publ_section_title
;
 A facile and practical preparation of P-chiral phosphine oxides.
;
_journal_issue 27
_journal_name_full 'Chemical communications (Cambridge, England)'
_journal_page_first 3335
_journal_page_last 3338
_journal_paper_doi 10.1039/d1cc00646k
_journal_volume 57
_journal_year 2021
_chemical_absolute_configuration ad
_chemical_formula_sum 'C10 H13 P S'
_chemical_formula_weight 196.23
_space_group_crystal_system orthorhombic
_space_group_IT_number 19
_space_group_name_Hall 'P 2ac 2ab'
_space_group_name_H-M_alt 'P 21 21 21'
_atom_sites_solution_hydrogens geom
_audit_creation_method SHELXL-2013
_audit_update_record
;
2021-02-03 deposited with the CCDC.	2021-02-24 downloaded from the CCDC.
;
_cell_angle_alpha 90
_cell_angle_beta 90
_cell_angle_gamma 90
_cell_formula_units_Z 4
_cell_length_a 9.1461(3)
_cell_length_b 9.6810(3)
_cell_length_c 11.8702(3)
_cell_measurement_reflns_used 7299
_cell_measurement_temperature 293(2)
_cell_measurement_theta_max 54.919
_cell_measurement_theta_min 5.431
_cell_volume 1051.03(5)
_computing_cell_refinement 'Bruker SAINT'
_computing_data_collection 'Bruker APEX2'
_computing_data_reduction 'Bruker SAINT'
_computing_molecular_graphics 'Bruker SHELXTL'
_computing_publication_material 'Bruker SHELXTL'
_computing_structure_refinement 'SHELXL-2013 (Sheldrick, 2013)'
_computing_structure_solution 'SHELXS-97 (Sheldrick 2008)'
_diffrn_ambient_temperature 293(2)
_diffrn_measured_fraction_theta_full 0.991
_diffrn_measured_fraction_theta_max 0.992
_diffrn_measurement_device_type 'Bruker APEX-II CCD'
_diffrn_measurement_method '\f and \w scans'
_diffrn_radiation_type MoK\a
_diffrn_radiation_wavelength 0.71073
_diffrn_reflns_av_R_equivalents 0.0318
_diffrn_reflns_av_unetI/netI 0.0225
_diffrn_reflns_Laue_measured_fraction_full 0.991
_diffrn_reflns_Laue_measured_fraction_max 0.992
_diffrn_reflns_limit_h_max 11
_diffrn_reflns_limit_h_min -11
_diffrn_reflns_limit_k_max 11
_diffrn_reflns_limit_k_min -11
_diffrn_reflns_limit_l_max 14
_diffrn_reflns_limit_l_min -14
_diffrn_reflns_number 9523
_diffrn_reflns_point_group_measured_fraction_full 0.992
_diffrn_reflns_point_group_measured_fraction_max 0.993
_diffrn_reflns_theta_full 25.242
_diffrn_reflns_theta_max 25.995
_diffrn_reflns_theta_min 2.715
_exptl_absorpt_coefficient_mu 0.405
_exptl_absorpt_correction_T_max 0.7456
_exptl_absorpt_correction_T_min 0.6532
_exptl_absorpt_correction_type multi-scan
_exptl_absorpt_process_details sadabs
_exptl_crystal_colour colorless
_exptl_crystal_density_diffrn 1.240
_exptl_crystal_description prismatic
_exptl_crystal_F_000 416
_exptl_crystal_size_max 0.170
_exptl_crystal_size_mid 0.140
_exptl_crystal_size_min 0.120
_refine_diff_density_max 0.253
_refine_diff_density_min -0.170
_refine_diff_density_rms 0.036
_refine_ls_abs_structure_details
; 
 Flack x determined using 809 quotients [(I+)-(I-)]/[(I+)+(I-)] 
 (Parsons and Flack (2004), Acta Cryst. A60, s61). 
;
_refine_ls_abs_structure_Flack 0.00(3)
_refine_ls_extinction_coef 0.188(15)
_refine_ls_extinction_expression Fc^*^=kFc[1+0.001xFc^2^\l^3^/sin(2\q)]^-1/4^
_refine_ls_extinction_method SHELXL
_refine_ls_goodness_of_fit_ref 1.054
_refine_ls_hydrogen_treatment constr
_refine_ls_matrix_type full
_refine_ls_number_parameters 111
_refine_ls_number_reflns 2054
_refine_ls_number_restraints 0
_refine_ls_restrained_S_all 1.054
_refine_ls_R_factor_all 0.0247
_refine_ls_R_factor_gt 0.0238
_refine_ls_shift/su_max 0.001
_refine_ls_shift/su_mean 0.000
_refine_ls_structure_factor_coef Fsqd
_refine_ls_weighting_details 'w=1/[\s^2^(Fo^2^)+(0.0437P)^2^+0.0703P] where P=(Fo^2^+2Fc^2^)/3'
_refine_ls_weighting_scheme calc
_refine_ls_wR_factor_gt 0.0656
_refine_ls_wR_factor_ref 0.0668
_reflns_Friedel_coverage 0.710
_reflns_Friedel_fraction_full 0.994
_reflns_Friedel_fraction_max 0.994
_reflns_number_gt 1998
_reflns_number_total 2054
_reflns_threshold_expression 'I > 2\s(I)'
_cod_data_source_file d1cc00646k2.cif
_cod_data_source_block mo_d8v20731_0m
_cod_depositor_comments 'Adding full bibliography for 7127987.cif.'
_cod_database_code 7127987
_shelx_space_group_comment
; 
The symmetry employed for this shelxl refinement is uniquely defined 
by the following loop, which should always be used as a source of 
symmetry information in preference to the above space-group names. 
They are only intended as comments. 
;
_shelx_estimated_absorpt_t_min 0.934
_shelx_estimated_absorpt_t_max 0.953
_shelxl_version_number 2013-4

loop_
_space_group_symop_operation_xyz
'x, y, z'
'-x+1/2, -y, z+1/2'
'-x, y+1/2, -z+1/2'
'x+1/2, -y+1/2, -z'

loop_
_atom_site_label
_atom_site_type_symbol
_atom_site_fract_x
_atom_site_fract_y
_atom_site_fract_z
_atom_site_U_iso_or_equiv
_atom_site_adp_type
_atom_site_occupancy
_atom_site_site_symmetry_order
_atom_site_calc_flag
_atom_site_refinement_flags_posn
_atom_site_refinement_flags_adp
_atom_site_refinement_flags_occupancy
_atom_site_disorder_assembly
_atom_site_disorder_group
S1 S 0.60278(7) 0.37474(6) 0.57619(5) 0.0461(2) Uani 1 1 d . . . . .
P1 P 0.64867(5) 0.48833(5) 0.44472(4) 0.03441(18) Uani 1 1 d . . . . .
C1 C 0.6779(3) 0.6668(2) 0.4773(2) 0.0501(6) Uani 1 1 d . . . . .
H1 H 0.6925 0.7273 0.4121 0.060 Uiso 1 1 calc R U . . .
C2 C 0.7611(3) 0.7064(3) 0.5809(2) 0.0606(7) Uani 1 1 d . . . . .
H2A H 0.7949 0.6326 0.6297 0.073 Uiso 1 1 calc R U . . .
H2B H 0.8261 0.7853 0.5761 0.073 Uiso 1 1 calc R U . . .
C3 C 0.6033(3) 0.7323(3) 0.5758(3) 0.0714(8) Uani 1 1 d . . . . .
H3A H 0.5712 0.8273 0.5679 0.086 Uiso 1 1 calc R U . . .
H3B H 0.5401 0.6746 0.6215 0.086 Uiso 1 1 calc R U . . .
C4 C 0.8134(3) 0.4350(3) 0.3736(2) 0.0533(6) Uani 1 1 d . . . . .
H4A H 0.8941 0.4386 0.4252 0.080 Uiso 1 1 calc R U . . .
H4B H 0.8320 0.4958 0.3113 0.080 Uiso 1 1 calc R U . . .
H4C H 0.8018 0.3423 0.3464 0.080 Uiso 1 1 calc R U . . .
C5 C 0.5049(2) 0.4904(2) 0.33965(16) 0.0336(4) Uani 1 1 d . . . . .
C6 C 0.3746(2) 0.4212(2) 0.35776(19) 0.0404(5) Uani 1 1 d . . . . .
H6 H 0.3624 0.3681 0.4223 0.048 Uiso 1 1 calc R U . . .
C7 C 0.2618(3) 0.4311(3) 0.2796(2) 0.0515(6) Uani 1 1 d . . . . .
H7 H 0.1742 0.3849 0.2923 0.062 Uiso 1 1 calc R U . . .
C8 C 0.2797(3) 0.5093(3) 0.1831(2) 0.0538(6) Uani 1 1 d . . . . .
H8 H 0.2039 0.5163 0.1311 0.065 Uiso 1 1 calc R U . . .
C9 C 0.4104(3) 0.5770(3) 0.1641(2) 0.0516(6) Uani 1 1 d . . . . .
H9 H 0.4231 0.6285 0.0987 0.062 Uiso 1 1 calc R U . . .
C10 C 0.5222(3) 0.5686(2) 0.2416(2) 0.0445(5) Uani 1 1 d . . . . .
H10 H 0.6095 0.6151 0.2287 0.053 Uiso 1 1 calc R U . . .

loop_
_atom_site_aniso_label
_atom_site_aniso_U_11
_atom_site_aniso_U_22
_atom_site_aniso_U_33
_atom_site_aniso_U_23
_atom_site_aniso_U_13
_atom_site_aniso_U_12
S1 0.0538(4) 0.0454(3) 0.0392(3) 0.0097(2) -0.0043(2) -0.0047(2)
P1 0.0353(3) 0.0329(3) 0.0351(3) 0.0016(2) -0.00154(19) -0.0009(2)
C1 0.0633(15) 0.0351(11) 0.0518(13) 0.0042(10) -0.0086(11) -0.0087(11)
C2 0.0614(15) 0.0515(14) 0.0689(17) -0.0099(12) -0.0112(15) -0.0116(12)
C3 0.0664(16) 0.0499(15) 0.098(2) -0.0259(15) -0.0043(19) 0.0061(13)
C4 0.0411(13) 0.0673(15) 0.0515(13) 0.0021(12) 0.0017(10) 0.0061(11)
C5 0.0364(9) 0.0295(9) 0.0348(9) -0.0019(8) -0.0011(7) 0.0044(8)
C6 0.0440(13) 0.0349(11) 0.0422(11) 0.0021(8) -0.0021(9) -0.0017(9)
C7 0.0409(12) 0.0489(13) 0.0647(15) 0.0015(12) -0.0095(11) -0.0055(11)
C8 0.0572(15) 0.0508(13) 0.0533(13) 0.0010(12) -0.0193(11) 0.0079(13)
C9 0.0609(14) 0.0507(13) 0.0431(12) 0.0115(10) -0.0049(11) 0.0089(12)
C10 0.0448(12) 0.0433(12) 0.0455(12) 0.0067(10) 0.0030(10) 0.0006(10)

loop_
_atom_type_symbol
_atom_type_description
_atom_type_scat_dispersion_real
_atom_type_scat_dispersion_imag
_atom_type_scat_source
C C 0.0033 0.0016 'International Tables Vol C Tables 4.2.6.8 and 6.1.1.4'
H H 0.0000 0.0000 'International Tables Vol C Tables 4.2.6.8 and 6.1.1.4'
P P 0.1023 0.0942 'International Tables Vol C Tables 4.2.6.8 and 6.1.1.4'
S S 0.1246 0.1234 'International Tables Vol C Tables 4.2.6.8 and 6.1.1.4'

loop_
_geom_angle_atom_site_label_1
_geom_angle_atom_site_label_2
_geom_angle_atom_site_label_3
_geom_angle
_geom_angle_site_symmetry_1
_geom_angle_site_symmetry_3
_geom_angle_publ_flag
C1 P1 C4 104.65(13) . . ?
C1 P1 C5 104.25(10) . . ?
C4 P1 C5 106.69(10) . . ?
C1 P1 S1 113.73(8) . . ?
C4 P1 S1 113.10(9) . . ?
C5 P1 S1 113.56(7) . . ?
C2 C1 C3 58.71(18) . . ?
C2 C1 P1 120.02(19) . . ?
C3 C1 P1 120.7(2) . . ?
C2 C1 H1 115.3 . . ?
C3 C1 H1 115.3 . . ?
P1 C1 H1 115.3 . . ?
C3 C2 C1 60.60(19) . . ?
C3 C2 H2A 117.7 . . ?
C1 C2 H2A 117.7 . . ?
C3 C2 H2B 117.7 . . ?
C1 C2 H2B 117.7 . . ?
H2A C2 H2B 114.8 . . ?
C2 C3 C1 60.70(18) . . ?
C2 C3 H3A 117.7 . . ?
C1 C3 H3A 117.7 . . ?
C2 C3 H3B 117.7 . . ?
C1 C3 H3B 117.7 . . ?
H3A C3 H3B 114.8 . . ?
P1 C4 H4A 109.5 . . ?
P1 C4 H4B 109.5 . . ?
H4A C4 H4B 109.5 . . ?
P1 C4 H4C 109.5 . . ?
H4A C4 H4C 109.5 . . ?
H4B C4 H4C 109.5 . . ?
C6 C5 C10 119.28(19) . . ?
C6 C5 P1 120.85(15) . . ?
C10 C5 P1 119.79(16) . . ?
C5 C6 C7 120.1(2) . . ?
C5 C6 H6 119.9 . . ?
C7 C6 H6 119.9 . . ?
C8 C7 C6 120.2(2) . . ?
C8 C7 H7 119.9 . . ?
C6 C7 H7 119.9 . . ?
C7 C8 C9 119.8(2) . . ?
C7 C8 H8 120.1 . . ?
C9 C8 H8 120.1 . . ?
C10 C9 C8 120.3(2) . . ?
C10 C9 H9 119.8 . . ?
C8 C9 H9 119.8 . . ?
C9 C10 C5 120.3(2) . . ?
C9 C10 H10 119.9 . . ?
C5 C10 H10 119.9 . . ?

loop_
_geom_bond_atom_site_label_1
_geom_bond_atom_site_label_2
_geom_bond_distance
_geom_bond_site_symmetry_2
_geom_bond_publ_flag
S1 P1 1.9547(7) . ?
P1 C1 1.791(2) . ?
P1 C4 1.802(2) . ?
P1 C5 1.812(2) . ?
C1 C2 1.496(3) . ?
C1 C3 1.495(4) . ?
C1 H1 0.9800 . ?
C2 C3 1.466(4) . ?
C2 H2A 0.9700 . ?
C2 H2B 0.9700 . ?
C3 H3A 0.9700 . ?
C3 H3B 0.9700 . ?
C4 H4A 0.9600 . ?
C4 H4B 0.9600 . ?
C4 H4C 0.9600 . ?
C5 C6 1.384(3) . ?
C5 C10 1.397(3) . ?
C6 C7 1.391(3) . ?
C6 H6 0.9300 . ?
C7 C8 1.383(4) . ?
C7 H7 0.9300 . ?
C8 C9 1.382(4) . ?
C8 H8 0.9300 . ?
C9 C10 1.378(4) . ?
C9 H9 0.9300 . ?
C10 H10 0.9300 . ?

loop_
_geom_torsion_atom_site_label_1
_geom_torsion_atom_site_label_2
_geom_torsion_atom_site_label_3
_geom_torsion_atom_site_label_4
_geom_torsion
_geom_torsion_site_symmetry_1
_geom_torsion_site_symmetry_2
_geom_torsion_site_symmetry_3
_geom_torsion_site_symmetry_4
_geom_torsion_publ_flag
C4 P1 C1 C2 -83.6(2) . . . . ?
C5 P1 C1 C2 164.5(2) . . . . ?
S1 P1 C1 C2 40.3(2) . . . . ?
C4 P1 C1 C3 -152.8(2) . . . . ?
C5 P1 C1 C3 95.3(2) . . . . ?
S1 P1 C1 C3 -28.9(2) . . . . ?
P1 C1 C2 C3 -109.8(3) . . . . ?
P1 C1 C3 C2 108.7(2) . . . . ?
C1 P1 C5 C6 -121.56(18) . . . . ?
C4 P1 C5 C6 128.05(18) . . . . ?
S1 P1 C5 C6 2.76(19) . . . . ?
C1 P1 C5 C10 55.03(19) . . . . ?
C4 P1 C5 C10 -55.4(2) . . . . ?
S1 P1 C5 C10 179.34(15) . . . . ?
C10 C5 C6 C7 -0.7(3) . . . . ?
P1 C5 C6 C7 175.87(18) . . . . ?
C5 C6 C7 C8 0.4(4) . . . . ?
C6 C7 C8 C9 0.4(4) . . . . ?
C7 C8 C9 C10 -1.0(4) . . . . ?
C8 C9 C10 C5 0.6(4) . . . . ?
C6 C5 C10 C9 0.2(3) . . . . ?
P1 C5 C10 C9 -176.42(18) . . . . ?
